data_7108119
loop_
_publ_author_name
'Xuenian Chen'
'Judith Gallucci'
'Charles Campana'
'Zhenguo Huang'
'Hima Kumar Lingam'
'Sheldon G. Shore'
'Ji-Cheng Zhao'

_publ_section_title
;
 Anti and gauche conformers of an inorganic butane analogue, NH3BH2NH2BH3
;
_journal_name_full Chem.Commun.
_journal_page_first 7943
_journal_paper_doi 10.1039/c2cc33621a
_journal_volume 48
_journal_year 2012
_chemical_absolute_configuration unk
_chemical_compound_source 'synthesis as described'
_chemical_formula_moiety 'C12 H24 O6, B2 H10 N2'
_chemical_formula_sum 'C12 H34 B2 N2 O6'
_chemical_formula_weight 324.03
_chemical_name_common zhao1785
_chemical_name_systematic
;
?
;
_space_group_IT_number 19
_symmetry_cell_setting orthorhombic
_symmetry_Int_Tables_number 19
_symmetry_space_group_name_Hall 'P 2ac 2ab'
_symmetry_space_group_name_H-M 'P 21 21 21'
_atom_sites_solution_hydrogens geom
_atom_sites_solution_primary direct
_atom_sites_solution_secondary difmap
_audit_conform_dict_location ftp://ftp.iucr.org/pub/cif_core.dic
_audit_conform_dict_name cif_core.dic
_audit_conform_dict_version 2.4
_audit_creation_date 2012-03-27T15:06:55-00:00
_audit_creation_method 'WinGX routine CIF_UPDATE'
_cell_angle_alpha 90
_cell_angle_beta 90
_cell_angle_gamma 90
_cell_formula_units_Z 4
_cell_length_a 8.8717(1)
_cell_length_b 11.6178(1)
_cell_length_c 18.2118(2)
_cell_measurement_reflns_used 1932
_cell_measurement_temperature 150(2)
_cell_measurement_theta_max 25.028
_cell_measurement_theta_min 2.263
_cell_measurement_wavelength 0.71073
_cell_volume 1877.08(3)
_computing_cell_refinement 'HKL Scalepack (Otwinowski & Minor 1997)'
_computing_data_collection 'Collect (Nonius BV, 1997-2000)'
_computing_data_reduction 'HKL Denzo and Scalepack (Otwinowski & Minor 1997)'
_computing_molecular_graphics 'Ortep-3 for Windows (Farrugia, 1997)'
_computing_publication_material 'WinGX publication routines (Farrugia, 1999)'
_computing_structure_refinement 'SHELXL-97 (Sheldrick, 2008)'
_computing_structure_solution 'SHELXS-97 (Sheldrick, 2008)'
_diffrn_ambient_temperature 150(2)
_diffrn_detector 'CCD plate'
_diffrn_detector_area_resol_mean 9
_diffrn_measured_fraction_theta_full 0.999
_diffrn_measured_fraction_theta_max 0.999
_diffrn_measurement_device '95mm CCD camera on \k-goniostat'
_diffrn_measurement_device_type 'Nonius KappaCCD'
_diffrn_measurement_method 'CCD rotation images, 1 degree frames'
_diffrn_orient_matrix_type 'by Nonius Collect from scalepack cell'
_diffrn_orient_matrix_UB_11 -0.574771E-1
_diffrn_orient_matrix_UB_12 -0.152292E-1
_diffrn_orient_matrix_UB_13 0.462244E-1
_diffrn_orient_matrix_UB_21 -0.878175E-1
_diffrn_orient_matrix_UB_22 -0.275352E-1
_diffrn_orient_matrix_UB_23 -0.296045E-1
_diffrn_orient_matrix_UB_31 0.411074E-1
_diffrn_orient_matrix_UB_32 -0.801171E-1
_diffrn_orient_matrix_UB_33 0.13881E-2
_diffrn_radiation_monochromator graphite
_diffrn_radiation_probe x-ray
_diffrn_radiation_type MoK\a
_diffrn_radiation_wavelength 0.71073
_diffrn_reflns_av_R_equivalents 0.031
_diffrn_reflns_limit_h_max 10
_diffrn_reflns_limit_h_min -10
_diffrn_reflns_limit_k_max 13
_diffrn_reflns_limit_k_min -13
_diffrn_reflns_limit_l_max 21
_diffrn_reflns_limit_l_min -21
_diffrn_reflns_number 51930
_diffrn_reflns_theta_full 25.01
_diffrn_reflns_theta_max 25.01
_diffrn_reflns_theta_min 2.55
_diffrn_source 'Enraf Nonius FR590'
_exptl_absorpt_coefficient_mu 0.087
_exptl_absorpt_correction_T_max 0.977
_exptl_absorpt_correction_T_min 0.870
_exptl_absorpt_correction_type multi-scan
_exptl_absorpt_process_details 'HKL Scalepack (Otwinowski & Minor, 1997)'
_exptl_crystal_colour colourless
_exptl_crystal_density_diffrn 1.147
_exptl_crystal_density_method 'not measured'
_exptl_crystal_description chunk
_exptl_crystal_F_000 712
_exptl_crystal_size_max 0.35
_exptl_crystal_size_mid 0.27
_exptl_crystal_size_min 0.27
_refine_diff_density_max 0.131
_refine_diff_density_min -0.138
_refine_diff_density_rms 0.029
_refine_ls_abs_structure_details 'Flack H D (1983), Acta Cryst. A39, 876-881'
_refine_ls_abs_structure_Flack 1.2(8)
_refine_ls_extinction_coef 0.0092(16)
_refine_ls_extinction_expression Fc^*^=kFc[1+0.001xFc^2^\l^3^/sin(2\q)]^-1/4^
_refine_ls_extinction_method SHELXL
_refine_ls_goodness_of_fit_ref 1.032
_refine_ls_hydrogen_treatment mixed
_refine_ls_matrix_type full
_refine_ls_number_parameters 240
_refine_ls_number_reflns 3319
_refine_ls_number_restraints 0
_refine_ls_restrained_S_all 1.032
_refine_ls_R_factor_all 0.037
_refine_ls_R_factor_gt 0.0314
_refine_ls_shift/su_max 0.011
_refine_ls_shift/su_mean 0.001
_refine_ls_structure_factor_coef Fsqd
_refine_ls_weighting_details 'w=1/[\s^2^(Fo^2^)+(0.0530P)^2^+0.1597P] where P=(Fo^2^+2Fc^2^)/3'
_refine_ls_weighting_scheme calc
_refine_ls_wR_factor_gt 0.0799
_refine_ls_wR_factor_ref 0.0832
_reflns_number_gt 3004
_reflns_number_total 3319
_reflns_threshold_expression >2\s(I)
_cod_data_source_file c2cc33621a.txt
_cod_data_source_block Zhao1785
_cod_original_sg_symbol_H-M P212121
_cod_database_code 7108119

loop_
_symmetry_equiv_pos_as_xyz
'x, y, z'
'-x+1/2, -y, z+1/2'
'-x, y+1/2, -z+1/2'
'x+1/2, -y+1/2, -z'

loop_
_atom_site_label
_atom_site_type_symbol
_atom_site_fract_x
_atom_site_fract_y
_atom_site_fract_z
_atom_site_U_iso_or_equiv
_atom_site_adp_type
_atom_site_occupancy
_atom_site_symmetry_multiplicity
_atom_site_calc_flag
_atom_site_refinement_flags
N1 N 0.14294(14) 0.47312(9) 0.94432(7) 0.0294(3) Uani 1 1 d .
HN1 H 0.055(2) 0.4922(15) 0.9645(9) 0.046(5) Uiso 1 1 d .
HN2 H 0.1376(19) 0.4942(14) 0.8993(10) 0.041(4) Uiso 1 1 d .
HN3 H 0.214(2) 0.5253(16) 0.9666(10) 0.049(5) Uiso 1 1 d .
N2 N 0.33357(14) 0.31169(11) 0.92301(7) 0.0342(3) Uani 1 1 d .
HN4 H 0.354(2) 0.2384(18) 0.9333(10) 0.054(5) Uiso 1 1 d .
HN5 H 0.411(2) 0.3517(18) 0.9511(11) 0.062(5) Uiso 1 1 d .
B1 B 0.17594(19) 0.34018(13) 0.95673(10) 0.0346(4) Uani 1 1 d .
HB1 H 0.0900(19) 0.2910(15) 0.9280(9) 0.045(4) Uiso 1 1 d .
HB2 H 0.1791(19) 0.3229(14) 1.0176(9) 0.045(4) Uiso 1 1 d .
B2 B 0.3580(2) 0.33453(15) 0.83718(10) 0.0410(4) Uani 1 1 d .
HB3 H 0.362(2) 0.4280(17) 0.8285(10) 0.061(5) Uiso 1 1 d .
HB4 H 0.270(2) 0.298(2) 0.8088(12) 0.076(6) Uiso 1 1 d .
HB5 H 0.463(3) 0.2961(19) 0.8238(11) 0.076(6) Uiso 1 1 d .
O1 O -0.19423(12) 0.52378(9) 0.89617(6) 0.0453(3) Uani 1 1 d .
O2 O 0.04617(13) 0.59696(9) 0.80376(6) 0.0444(3) Uani 1 1 d .
O3 O 0.29491(11) 0.70721(9) 0.86968(6) 0.0389(3) Uani 1 1 d .
O4 O 0.38410(12) 0.62438(9) 1.01243(6) 0.0415(3) Uani 1 1 d .
O5 O 0.13720(12) 0.56110(8) 1.10510(5) 0.0399(3) Uani 1 1 d .
O6 O -0.12698(11) 0.45930(8) 1.04530(6) 0.0388(2) Uani 1 1 d .
C1 C -0.1779(2) 0.49044(16) 0.82162(10) 0.0569(5) Uani 1 1 d .
H1A H -0.2781 0.4735 0.8002 0.068 Uiso 1 1 calc R
H1B H -0.1156 0.42 0.8184 0.068 Uiso 1 1 calc R
C2 C -0.1049(2) 0.58523(16) 0.78010(9) 0.0559(5) Uani 1 1 d .
H2A H -0.1074 0.568 0.7269 0.067 Uiso 1 1 calc R
H2B H -0.1601 0.6581 0.7885 0.067 Uiso 1 1 calc R
C3 C 0.1207(2) 0.69114(13) 0.77071(8) 0.0460(4) Uani 1 1 d .
H3A H 0.0737 0.7642 0.7868 0.055 Uiso 1 1 calc R
H3B H 0.1121 0.6859 0.7166 0.055 Uiso 1 1 calc R
C4 C 0.2811(2) 0.68908(14) 0.79244(8) 0.0483(4) Uani 1 1 d .
H4A H 0.3259 0.6139 0.7792 0.058 Uiso 1 1 calc R
H4B H 0.3366 0.75 0.7657 0.058 Uiso 1 1 calc R
C5 C 0.44652(18) 0.69233(14) 0.89279(10) 0.0479(4) Uani 1 1 d .
H5A H 0.5131 0.7459 0.8657 0.058 Uiso 1 1 calc R
H5B H 0.4799 0.6127 0.8824 0.058 Uiso 1 1 calc R
C6 C 0.45564(18) 0.71559(13) 0.97253(10) 0.0496(4) Uani 1 1 d .
H6A H 0.5626 0.7217 0.9876 0.06 Uiso 1 1 calc R
H6B H 0.4053 0.7896 0.9838 0.06 Uiso 1 1 calc R
C7 C 0.3787(2) 0.64701(15) 1.08859(9) 0.0529(5) Uani 1 1 d .
H7A H 0.3302 0.7225 1.0973 0.063 Uiso 1 1 calc R
H7B H 0.4824 0.6502 1.1086 0.063 Uiso 1 1 calc R
C8 C 0.2913(2) 0.55444(16) 1.12682(9) 0.0524(5) Uani 1 1 d .
H8A H 0.3328 0.478 1.1138 0.063 Uiso 1 1 calc R
H8B H 0.2995 0.5643 1.1807 0.063 Uiso 1 1 calc R
C9 C 0.0445(2) 0.48353(14) 1.14487(8) 0.0484(4) Uani 1 1 d .
H9A H 0.0509 0.5008 1.198 0.058 Uiso 1 1 calc R
H9B H 0.0801 0.4037 1.1371 0.058 Uiso 1 1 calc R
C10 C -0.1152(2) 0.49427(13) 1.11974(9) 0.0489(4) Uani 1 1 d .
H10A H -0.1811 0.4455 1.1507 0.059 Uiso 1 1 calc R
H10B H -0.1489 0.5751 1.1247 0.059 Uiso 1 1 calc R
C11 C -0.27452(18) 0.47239(15) 1.01570(12) 0.0561(5) Uani 1 1 d .
H11A H -0.3075 0.5534 1.0206 0.067 Uiso 1 1 calc R
H11B H -0.3463 0.4232 1.0431 0.067 Uiso 1 1 calc R
C12 C -0.27347(19) 0.43913(15) 0.93765(12) 0.0578(5) Uani 1 1 d .
H12A H -0.2239 0.3633 0.9319 0.069 Uiso 1 1 calc R
H12B H -0.3782 0.4326 0.9194 0.069 Uiso 1 1 calc R

loop_
_atom_site_aniso_label
_atom_site_aniso_U_11
_atom_site_aniso_U_22
_atom_site_aniso_U_33
_atom_site_aniso_U_23
_atom_site_aniso_U_13
_atom_site_aniso_U_12
N1 0.0318(7) 0.0273(6) 0.0291(6) 0.0007(5) 0.0011(5) 0.0003(5)
N2 0.0326(7) 0.0326(7) 0.0372(7) -0.0012(5) 0.0019(5) 0.0010(5)
B1 0.0314(9) 0.0264(7) 0.0461(10) 0.0011(7) 0.0080(7) 0.0018(6)
B2 0.0520(11) 0.0341(9) 0.0370(9) -0.0034(7) 0.0082(9) 0.0011(8)
O1 0.0400(6) 0.0342(5) 0.0618(7) 0.0076(5) -0.0156(5) -0.0067(5)
O2 0.0609(7) 0.0371(6) 0.0354(5) 0.0061(4) -0.0125(5) -0.0011(5)
O3 0.0373(6) 0.0339(5) 0.0455(6) -0.0023(4) 0.0116(5) -0.0022(4)
O4 0.0367(6) 0.0348(5) 0.0529(6) -0.0080(4) -0.0099(5) -0.0029(5)
O5 0.0522(6) 0.0375(5) 0.0298(5) 0.0040(4) -0.0048(5) 0.0102(5)
O6 0.0318(5) 0.0352(5) 0.0493(6) 0.0071(4) 0.0117(5) 0.0047(4)
C1 0.0567(11) 0.0507(10) 0.0634(11) -0.0103(9) -0.0296(9) -0.0063(8)
C2 0.0684(12) 0.0613(11) 0.0379(9) -0.0025(8) -0.0265(8) 0.0039(9)
C3 0.0804(13) 0.0320(7) 0.0256(7) 0.0048(6) 0.0083(8) 0.0063(8)
C4 0.0722(12) 0.0343(8) 0.0384(9) 0.0056(7) 0.0279(8) 0.0025(8)
C5 0.0345(8) 0.0310(8) 0.0783(12) 0.0026(8) 0.0142(8) -0.0026(6)
C6 0.0301(8) 0.0288(8) 0.0900(13) -0.0007(8) -0.0109(8) -0.0039(6)
C7 0.0473(10) 0.0556(10) 0.0559(10) -0.0202(8) -0.0233(9) 0.0085(8)
C8 0.0596(10) 0.0628(11) 0.0348(8) -0.0077(8) -0.0205(8) 0.0245(9)
C9 0.0793(12) 0.0393(8) 0.0266(7) 0.0056(6) 0.0084(7) 0.0149(8)
C10 0.0627(11) 0.0354(8) 0.0485(9) 0.0084(7) 0.0327(9) 0.0082(8)
C11 0.0272(8) 0.0438(9) 0.0973(15) 0.0285(10) 0.0124(8) 0.0017(7)
C12 0.0371(9) 0.0446(9) 0.0918(15) 0.0241(10) -0.0197(9) -0.0138(7)

loop_
_atom_type_symbol
_atom_type_description
_atom_type_scat_dispersion_real
_atom_type_scat_dispersion_imag
_atom_type_scat_source
C C 0.0033 0.0016 'International Tables Vol C Tables 4.2.6.8 and 6.1.1.4'
H H 0 0 'International Tables Vol C Tables 4.2.6.8 and 6.1.1.4'
B B 0.0013 0.0007 'International Tables Vol C Tables 4.2.6.8 and 6.1.1.4'
N N 0.0061 0.0033 'International Tables Vol C Tables 4.2.6.8 and 6.1.1.4'
O O 0.0106 0.006 'International Tables Vol C Tables 4.2.6.8 and 6.1.1.4'

loop_
_geom_angle_atom_site_label_1
_geom_angle_atom_site_label_2
_geom_angle_atom_site_label_3
_geom_angle
B1 N1 HN1 110.2(11)
B1 N1 HN2 115.1(11)
HN1 N1 HN2 105.9(15)
B1 N1 HN3 115.5(10)
HN1 N1 HN3 104.2(15)
HN2 N1 HN3 105.1(15)
B1 N2 B2 118.03(13)
B1 N2 HN4 107.6(12)
B2 N2 HN4 109.7(12)
B1 N2 HN5 108.7(11)
B2 N2 HN5 109.9(12)
HN4 N2 HN5 101.7(17)
N2 B1 N1 108.36(12)
N2 B1 HB1 109.1(9)
N1 B1 HB1 108.3(9)
N2 B1 HB2 109.0(9)
N1 B1 HB2 108.6(8)
HB1 B1 HB2 113.4(12)
N2 B2 HB3 108.0(9)
N2 B2 HB4 108.5(13)
HB3 B2 HB4 111.3(17)
N2 B2 HB5 105.8(11)
HB3 B2 HB5 110.7(16)
HB4 B2 HB5 112.1(16)
C1 O1 C12 111.65(14)
C3 O2 C2 112.85(13)
C5 O3 C4 110.83(12)
C7 O4 C6 112.04(12)
C9 O5 C8 112.33(12)
C10 O6 C11 113.49(13)
O1 C1 C2 109.23(13)
O1 C1 H1A 109.8
C2 C1 H1A 109.8
O1 C1 H1B 109.8
C2 C1 H1B 109.8
H1A C1 H1B 108.3
O2 C2 C1 109.27(13)
O2 C2 H2A 109.8
C1 C2 H2A 109.8
O2 C2 H2B 109.8
C1 C2 H2B 109.8
H2A C2 H2B 108.3
O2 C3 C4 108.91(13)
O2 C3 H3A 109.9
C4 C3 H3A 109.9
O2 C3 H3B 109.9
C4 C3 H3B 109.9
H3A C3 H3B 108.3
O3 C4 C3 110.16(12)
O3 C4 H4A 109.6
C3 C4 H4A 109.6
O3 C4 H4B 109.6
C3 C4 H4B 109.6
H4A C4 H4B 108.1
O3 C5 C6 108.69(13)
O3 C5 H5A 110
C6 C5 H5A 110
O3 C5 H5B 110
C6 C5 H5B 110
H5A C5 H5B 108.3
O4 C6 C5 109.78(12)
O4 C6 H6A 109.7
C5 C6 H6A 109.7
O4 C6 H6B 109.7
C5 C6 H6B 109.7
H6A C6 H6B 108.2
O4 C7 C8 109.89(13)
O4 C7 H7A 109.7
C8 C7 H7A 109.7
O4 C7 H7B 109.7
C8 C7 H7B 109.7
H7A C7 H7B 108.2
O5 C8 C7 109.20(13)
O5 C8 H8A 109.8
C7 C8 H8A 109.8
O5 C8 H8B 109.8
C7 C8 H8B 109.8
H8A C8 H8B 108.3
O5 C9 C10 109.90(12)
O5 C9 H9A 109.7
C10 C9 H9A 109.7
O5 C9 H9B 109.7
C10 C9 H9B 109.7
H9A C9 H9B 108.2
O6 C10 C9 109.77(12)
O6 C10 H10A 109.7
C9 C10 H10A 109.7
O6 C10 H10B 109.7
C9 C10 H10B 109.7
H10A C10 H10B 108.2
O6 C11 C12 109.37(14)
O6 C11 H11A 109.8
C12 C11 H11A 109.8
O6 C11 H11B 109.8
C12 C11 H11B 109.8
H11A C11 H11B 108.2
O1 C12 C11 109.48(14)
O1 C12 H12A 109.8
C11 C12 H12A 109.8
O1 C12 H12B 109.8
C11 C12 H12B 109.8
H12A C12 H12B 108.2

loop_
_geom_bond_atom_site_label_1
_geom_bond_atom_site_label_2
_geom_bond_distance
N1 B1 1.5881(18)
N1 HN1 0.89(2)
N1 HN2 0.858(18)
N1 HN3 0.97(2)
N2 B1 1.563(2)
N2 B2 1.600(2)
N2 HN4 0.89(2)
N2 HN5 0.97(2)
B1 HB1 1.086(17)
B1 HB2 1.127(16)
B2 HB3 1.098(19)
B2 HB4 1.03(2)
B2 HB5 1.06(2)
O1 C1 1.419(2)
O1 C12 1.425(2)
O2 C3 1.4132(19)
O2 C2 1.414(2)
O3 C5 1.420(2)
O3 C4 1.4277(19)
O4 C7 1.4125(19)
O4 C6 1.433(2)
O5 C9 1.419(2)
O5 C8 1.425(2)
O6 C10 1.419(2)
O6 C11 1.424(2)
C1 C2 1.485(3)
C1 H1A 0.99
C1 H1B 0.99
C2 H2A 0.99
C2 H2B 0.99
C3 C4 1.477(3)
C3 H3A 0.99
C3 H3B 0.99
C4 H4A 0.99
C4 H4B 0.99
C5 C6 1.479(2)
C5 H5A 0.99
C5 H5B 0.99
C6 H6A 0.99
C6 H6B 0.99
C7 C8 1.498(3)
C7 H7A 0.99
C7 H7B 0.99
C8 H8A 0.99
C8 H8B 0.99
C9 C10 1.494(3)
C9 H9A 0.99
C9 H9B 0.99
C10 H10A 0.99
C10 H10B 0.99
C11 C12 1.473(3)
C11 H11A 0.99
C11 H11B 0.99
C12 H12A 0.99
C12 H12B 0.99

loop_
_geom_hbond_atom_site_label_D
_geom_hbond_atom_site_label_H
_geom_hbond_atom_site_label_A
_geom_hbond_distance_DH
_geom_hbond_distance_HA
_geom_hbond_distance_DA
_geom_hbond_angle_DHA
_geom_hbond_site_symmetry_A
N2 HN4 O6 0.89(2) 2.34(2) 3.2198(16) 171.9(17) 4_557
N1 HN1 O6 0.89(2) 2.22(2) 3.0236(16) 150.2(15) .
N1 HN1 O1 0.89(2) 2.561(18) 3.1723(17) 126.3(13) .
N1 HN2 O2 0.858(18) 2.260(19) 3.0594(16) 155.1(15) .
N1 HN3 O4 0.97(2) 2.07(2) 3.0338(15) 174.0(15) .
